data_1526842
loop_
_publ_author_name
'Tougait, O.'
'Ibers, J.A.'

_publ_section_title
;
 Synthesis and characterization of the rare-earth vanadium oxyselenides
 Ln7 V O4 Se8 (Ln = Nd, Sm, Gd)
;
_journal_name_full 'Journal of Solid State Chemistry'
_journal_page_first 564
_journal_page_last 568
_journal_volume 154
_journal_year 2000
_chemical_formula_sum 'O4 Se8 Sm7 V'
_chemical_name_systematic 'Sm7 V O4 Se8'
_space_group_IT_number 55
_symmetry_space_group_name_Hall '-P 2 2ab'
_symmetry_space_group_name_H-M 'P b a m'
_cell_angle_alpha 90
_cell_angle_beta 90
_cell_angle_gamma 90
_cell_formula_units_Z 2
_cell_length_a 14.2
_cell_length_b 15.451
_cell_length_c 3.9511
_cell_volume 866.888
_citation_journal_id_ASTM JSSCBI
_cod_data_source_file Tougait_JSSCBI_2000_20.cif
_cod_data_source_block O4Se8Sm7V1
_cod_original_cell_volume 866.8879
_cod_original_formula_sum 'O4 Se8 Sm7 V1'
_cod_database_code 1526842

loop_
_symmetry_equiv_pos_as_xyz
x,y,z
-x,-y,z
x+1/2,-y+1/2,-z
-x+1/2,y+1/2,-z
-x,-y,-z
x,y,-z
-x-1/2,y-1/2,z
x-1/2,-y-1/2,z

loop_
_atom_site_label
_atom_site_type_symbol
_atom_site_fract_x
_atom_site_fract_y
_atom_site_fract_z
_atom_site_occupancy
_atom_site_U_iso_or_equiv
Sm3 Sm+3 0.21038 0.11778 0 1 0.0
Sm4 Sm+3 0 0.5 0 1 0.0
O2 O-2 0.0448 0.1184 0 1 0.0
Se4 Se-2 0.34482 0.26442 0 1 0.0
Sm1 Sm+3 0.00661 0.19011 0.5 1 0.0
Se1 Se-2 0.35454 0.02887 0.5 1 0.0
Se2 Se-2 0.38045 0.46812 0.5 1 0.0
Se3 Se-2 0.06986 0.32837 0 1 0.0
Sm2 Sm+3 0.21969 0.33605 0.5 1 0.0
O1 O-2 0.1731 0.1887 0.5 1 0.0
V1 V+3 0 0 0 1 0.0
